data_4066172
loop_
_publ_author_name
'Fan, Cheng'
'Piers, Warren E.'
'Parvez, Masood'
'McDonald, Robert'

_publ_section_title
;
 Divergent Reactivity of Perfluoropentaphenylborole with Alkynes&#x00A7;
;
_journal_issue 21
_journal_name_full Organometallics
_journal_page_first 5132
_journal_paper_doi 10.1021/om100334r
_journal_volume 29
_journal_year 2010
_chemical_formula_sum 'C49.5 H13 B Cl3 F25'
_chemical_formula_weight 1199.76
_chemical_name_systematic
;
 ?
;
_space_group_IT_number 60
_symmetry_cell_setting orthorhombic
_symmetry_space_group_name_Hall '-P 2n 2ab'
_symmetry_space_group_name_H-M 'P b c n'
_atom_sites_solution_hydrogens geom
_atom_sites_solution_primary direct
_atom_sites_solution_secondary difmap
_cell_angle_alpha 90.00
_cell_angle_beta 90.00
_cell_angle_gamma 90.00
_cell_formula_units_Z 8
_cell_length_a 21.024(2)
_cell_length_b 16.831(5)
_cell_length_c 25.894(6)
_cell_measurement_reflns_used 15814
_cell_measurement_temperature 173(2)
_cell_measurement_theta_max 25.36
_cell_measurement_theta_min 2.42
_cell_volume 9163(4)
_computing_cell_refinement 'HKL DENZO (Otwinowski & Minor, 1997)'
_computing_data_collection 'COLLECT (Hooft, 1998)'
_computing_data_reduction 'SCALEPACK (Otwinowski & Minor, 1997)'
_computing_molecular_graphics 'ORTEP-3 (Farrugia, 1997)'
_computing_publication_material 'SHELXL-97 (Sheldrick, 2008)'
_computing_structure_refinement 'SHELXL-97 (Sheldrick, 2008)'
_computing_structure_solution 'SIR92 (Altomare et al., 1991)'
_diffrn_ambient_temperature 173(2)
_diffrn_measured_fraction_theta_full 0.997
_diffrn_measured_fraction_theta_max 0.997
_diffrn_measurement_device_type 'Bruker APEX2 CCD'
_diffrn_measurement_method ' \w and \f '
_diffrn_radiation_monochromator graphite
_diffrn_radiation_source 'fine-focus sealed tube'
_diffrn_radiation_type MoK\a
_diffrn_radiation_wavelength 0.71073
_diffrn_reflns_av_R_equivalents 0.0588
_diffrn_reflns_av_sigmaI/netI 0.0581
_diffrn_reflns_limit_h_max 25
_diffrn_reflns_limit_h_min -25
_diffrn_reflns_limit_k_max 20
_diffrn_reflns_limit_k_min -20
_diffrn_reflns_limit_l_max 31
_diffrn_reflns_limit_l_min -31
_diffrn_reflns_number 15814
_diffrn_reflns_theta_full 25.36
_diffrn_reflns_theta_max 25.36
_diffrn_reflns_theta_min 2.42
_exptl_absorpt_coefficient_mu 0.341
_exptl_absorpt_correction_T_max 0.9798
_exptl_absorpt_correction_T_min 0.9602
_exptl_absorpt_correction_type multi-scan
_exptl_absorpt_process_details 'SORTAV: (Blessing, 1997)'
_exptl_crystal_colour brown
_exptl_crystal_density_diffrn 1.739
_exptl_crystal_density_method 'not measured'
_exptl_crystal_description prism
_exptl_crystal_F_000 4728
_exptl_crystal_size_max 0.12
_exptl_crystal_size_mid 0.08
_exptl_crystal_size_min 0.06
_refine_diff_density_max 0.700
_refine_diff_density_min -0.701
_refine_diff_density_rms 0.069
_refine_ls_extinction_method none
_refine_ls_goodness_of_fit_ref 1.066
_refine_ls_hydrogen_treatment constr
_refine_ls_matrix_type full
_refine_ls_number_parameters 708
_refine_ls_number_reflns 8378
_refine_ls_number_restraints 0
_refine_ls_restrained_S_all 1.066
_refine_ls_R_factor_all 0.1242
_refine_ls_R_factor_gt 0.0736
_refine_ls_shift/su_max 0.000
_refine_ls_shift/su_mean 0.000
_refine_ls_structure_factor_coef Fsqd
_refine_ls_weighting_details 'calc w=1/[\s^2^(Fo^2^)+(0.0497P)^2^+33.1994P] where P=(Fo^2^+2Fc^2^)/3'
_refine_ls_weighting_scheme calc
_refine_ls_wR_factor_gt 0.1531
_refine_ls_wR_factor_ref 0.1852
_reflns_number_gt 5357
_reflns_number_total 8378
_reflns_threshold_expression >2sigma(I)
_cod_data_source_file om100334r_si_005.cif
_cod_data_source_block Compound_I
_cod_depositor_comments
;
The following automatic conversions were performed:

'_symmetry_cell_setting' value 'Orthorhombic' changed to
'orthorhombic' according to
/home/saulius/struct/CIF-dictionaries/cif_core.dic dictionary named
'cif_core.dic' version 2.4.1 from 2010-06-29.

Automatic conversion script
Id: cif_fix_values 1715 2011-07-08 13:25:40Z adriana 
;
_cod_original_formula_sum 'C49.50 H13 B Cl3 F25'
_cod_database_code 4066172

loop_
_symmetry_equiv_pos_as_xyz
'x, y, z'
'-x+1/2, -y+1/2, z+1/2'
'x+1/2, -y+1/2, -z'
'-x, y, -z+1/2'
'-x, -y, -z'
'x-1/2, y-1/2, -z-1/2'
'-x-1/2, y-1/2, z'
'x, -y, z-1/2'

loop_
_atom_site_label
_atom_site_type_symbol
_atom_site_fract_x
_atom_site_fract_y
_atom_site_fract_z
_atom_site_U_iso_or_equiv
_atom_site_adp_type
_atom_site_occupancy
_atom_site_symmetry_multiplicity
_atom_site_calc_flag
_atom_site_refinement_flags
F1 F 0.07595(13) 0.45156(15) 0.17798(11) 0.0383(7) Uani 1 1 d .
F2 F -0.03673(13) 0.38879(18) 0.20569(12) 0.0457(7) Uani 1 1 d .
F3 F -0.05942(14) 0.23189(18) 0.19195(12) 0.0487(8) Uani 1 1 d .
F4 F 0.02857(14) 0.13903(16) 0.14408(12) 0.0467(8) Uani 1 1 d .
F5 F 0.13878(14) 0.20321(16) 0.11118(11) 0.0420(7) Uani 1 1 d .
F6 F 0.19152(14) 0.51649(16) 0.22749(12) 0.0461(7) Uani 1 1 d .
F7 F 0.15969(16) 0.5024(2) 0.32800(13) 0.0622(9) Uani 1 1 d .
F8 F 0.16182(16) 0.3570(2) 0.37402(12) 0.0658(10) Uani 1 1 d .
F9 F 0.19330(16) 0.2262(2) 0.31818(12) 0.0574(9) Uani 1 1 d .
F10 F 0.21624(14) 0.23865(16) 0.21649(12) 0.0460(7) Uani 1 1 d .
F11 F 0.31559(15) 0.57134(16) 0.16891(12) 0.0468(8) Uani 1 1 d .
F12 F 0.40145(16) 0.61486(18) 0.24076(12) 0.0563(9) Uani 1 1 d .
F13 F 0.46045(14) 0.5025(2) 0.29908(13) 0.0583(9) Uani 1 1 d .
F14 F 0.42983(16) 0.3470(2) 0.28758(13) 0.0629(10) Uani 1 1 d .
F15 F 0.34321(15) 0.30318(16) 0.21658(12) 0.0464(8) Uani 1 1 d .
F16 F 0.32781(14) 0.55920(16) 0.04469(12) 0.0456(7) Uani 1 1 d .
F17 F 0.44604(17) 0.6130(2) 0.02642(14) 0.0648(10) Uani 1 1 d .
F18 F 0.54861(15) 0.5261(2) 0.05644(14) 0.0713(11) Uani 1 1 d .
F19 F 0.53190(15) 0.3838(2) 0.10299(14) 0.0691(10) Uani 1 1 d .
F20 F 0.41388(14) 0.33020(18) 0.12312(13) 0.0520(8) Uani 1 1 d .
F21 F 0.21504(14) 0.50209(18) -0.02461(12) 0.0471(8) Uani 1 1 d .
F22 F 0.27132(16) 0.51838(18) -0.11778(12) 0.0549(9) Uani 1 1 d .
F23 F 0.36353(16) 0.41677(19) -0.14748(11) 0.0555(9) Uani 1 1 d .
F24 F 0.40361(15) 0.30052(18) -0.08207(13) 0.0549(9) Uani 1 1 d .
F25 F 0.35182(14) 0.28776(16) 0.01234(11) 0.0436(7) Uani 1 1 d .
B1 B 0.2567(2) 0.3887(3) 0.0545(2) 0.0254(11) Uani 1 1 d .
C1 C 0.1896(2) 0.3653(3) 0.07034(18) 0.0291(10) Uani 1 1 d .
C2 C 0.1739(2) 0.3640(3) 0.12563(18) 0.0300(11) Uani 1 1 d .
C3 C 0.2192(2) 0.3848(3) 0.16277(18) 0.0298(10) Uani 1 1 d .
C4 C 0.2814(2) 0.4121(3) 0.14791(19) 0.0299(10) Uani 1 1 d .
C5 C 0.3008(2) 0.4148(3) 0.09663(18) 0.0295(10) Uani 1 1 d .
C6 C 0.1424(2) 0.3508(3) 0.03279(19) 0.0340(11) Uani 1 1 d .
C7 C 0.1119(2) 0.3298(3) 0.14373(17) 0.0275(10) Uani 1 1 d .
C8 C 0.0655(2) 0.3740(3) 0.16901(18) 0.0305(11) Uani 1 1 d .
C9 C 0.0078(2) 0.3428(3) 0.18389(18) 0.0325(11) Uani 1 1 d .
C10 C -0.0044(2) 0.2634(3) 0.17639(18) 0.0349(11) Uani 1 1 d .
C11 C 0.0405(2) 0.2168(3) 0.15165(19) 0.0356(12) Uani 1 1 d .
C12 C 0.0965(2) 0.2501(3) 0.13593(18) 0.0293(10) Uani 1 1 d .
C13 C 0.2043(2) 0.3781(3) 0.21873(18) 0.0317(11) Uani 1 1 d .
C14 C 0.1902(2) 0.4438(3) 0.2488(2) 0.0361(11) Uani 1 1 d .
C15 C 0.1759(2) 0.4374(3) 0.3005(2) 0.0436(13) Uani 1 1 d .
C16 C 0.1768(2) 0.3641(4) 0.3238(2) 0.0446(14) Uani 1 1 d .
C17 C 0.1914(2) 0.2979(3) 0.2953(2) 0.0407(13) Uani 1 1 d .
C18 C 0.2039(2) 0.3044(3) 0.24341(19) 0.0357(11) Uani 1 1 d .
C19 C 0.3266(2) 0.4361(3) 0.19065(19) 0.0317(11) Uani 1 1 d .
C20 C 0.3432(2) 0.5147(3) 0.19821(18) 0.0341(11) Uani 1 1 d .
C21 C 0.3870(2) 0.5378(3) 0.2348(2) 0.0412(13) Uani 1 1 d .
C22 C 0.4162(2) 0.4810(3) 0.2647(2) 0.0430(13) Uani 1 1 d .
C23 C 0.4007(3) 0.4027(3) 0.2582(2) 0.0430(13) Uani 1 1 d .
C24 C 0.3563(2) 0.3810(3) 0.22191(19) 0.0342(11) Uani 1 1 d .
C25 C 0.3665(2) 0.4433(3) 0.08501(18) 0.0305(11) Uani 1 1 d .
C26 C 0.3772(2) 0.5149(3) 0.05996(19) 0.0369(12) Uani 1 1 d .
C27 C 0.4377(3) 0.5431(3) 0.0507(2) 0.0446(14) Uani 1 1 d .
C28 C 0.4895(2) 0.4995(4) 0.0655(2) 0.0486(15) Uani 1 1 d .
C29 C 0.4811(2) 0.4274(4) 0.0892(2) 0.0459(14) Uani 1 1 d .
C30 C 0.4204(2) 0.4008(3) 0.0990(2) 0.0382(12) Uani 1 1 d .
C31 C 0.2811(2) 0.3943(3) -0.00252(18) 0.0294(10) Uani 1 1 d .
C32 C 0.2621(2) 0.4515(3) -0.03730(19) 0.0329(11) Uani 1 1 d .
C33 C 0.2889(2) 0.4593(3) -0.08571(19) 0.0362(12) Uani 1 1 d .
C34 C 0.3360(2) 0.4081(3) -0.10108(19) 0.0370(12) Uani 1 1 d .
C35 C 0.3564(2) 0.3500(3) -0.0680(2) 0.0358(12) Uani 1 1 d .
C36 C 0.3297(2) 0.3447(3) -0.01959(18) 0.0322(11) Uani 1 1 d .
C37 C 0.0768(2) 0.3793(3) 0.03877(19) 0.0345(11) Uani 1 1 d .
C38 C 0.0247(3) 0.3336(3) 0.0215(2) 0.0487(15) Uani 1 1 d .
H38 H 0.0316 0.2842 0.0047 0.058 Uiso 1 1 calc R
C39 C -0.0370(3) 0.3616(4) 0.0292(3) 0.0580(17) Uani 1 1 d .
H39 H -0.0722 0.3302 0.0187 0.070 Uiso 1 1 calc R
C40 C -0.0471(3) 0.4343(4) 0.0518(2) 0.0556(17) Uani 1 1 d .
H40 H -0.0893 0.4532 0.0563 0.067 Uiso 1 1 calc R
C41 C 0.0029(3) 0.4796(3) 0.0680(2) 0.0458(14) Uani 1 1 d .
H41 H -0.0047 0.5296 0.0838 0.055 Uiso 1 1 calc R
C42 C 0.0648(2) 0.4530(3) 0.06136(19) 0.0360(12) Uani 1 1 d .
H42 H 0.0994 0.4852 0.0723 0.043 Uiso 1 1 calc R
C43 C 0.1570(2) 0.3061(3) -0.01397(19) 0.0344(11) Uani 1 1 d .
C44 C 0.1303(3) 0.3250(3) -0.0624(2) 0.0489(14) Uani 1 1 d .
H44 H 0.1027 0.3694 -0.0654 0.059 Uiso 1 1 calc R
C45 C 0.1438(3) 0.2799(4) -0.1055(2) 0.0628(18) Uani 1 1 d .
H45 H 0.1263 0.2938 -0.1381 0.075 Uiso 1 1 calc R
C46 C 0.1830(3) 0.2143(4) -0.1009(2) 0.0619(17) Uani 1 1 d .
H46 H 0.1916 0.1825 -0.1304 0.074 Uiso 1 1 calc R
C47 C 0.2096(3) 0.1943(3) -0.0539(2) 0.0491(14) Uani 1 1 d .
H47 H 0.2366 0.1491 -0.0513 0.059 Uiso 1 1 calc R
C48 C 0.1971(2) 0.2398(3) -0.0108(2) 0.0378(12) Uani 1 1 d .
H48 H 0.2159 0.2261 0.0214 0.045 Uiso 1 1 calc R
Cl1 Cl 0.41734(18) 0.14608(15) 0.13326(16) 0.184(2) Uani 1 1 d .
Cl2 Cl 0.30503(10) 0.11159(11) 0.07715(10) 0.0977(7) Uani 1 1 d .
Cl3 Cl 0.44403(14) 0.11729(19) 0.28011(13) 0.1462(13) Uani 1 1 d .
C49 C 0.3369(5) 0.1615(5) 0.1288(4) 0.110(3) Uani 1 1 d .
H49A H 0.3161 0.1432 0.1610 0.132 Uiso 1 1 calc R
H49B H 0.3284 0.2190 0.1250 0.132 Uiso 1 1 calc R
C50 C 0.5000 0.1778(7) 0.2500 0.099(4) Uani 1 2 d S
H50A H 0.4789 0.2122 0.2242 0.119 Uiso 0.50 1 calc PR
H50B H 0.5211 0.2122 0.2758 0.119 Uiso 0.50 1 calc PR

loop_
_atom_site_aniso_label
_atom_site_aniso_U_11
_atom_site_aniso_U_22
_atom_site_aniso_U_33
_atom_site_aniso_U_23
_atom_site_aniso_U_13
_atom_site_aniso_U_12
F1 0.0372(16) 0.0367(15) 0.0411(17) -0.0079(13) 0.0036(13) -0.0014(12)
F2 0.0307(16) 0.0573(18) 0.0489(19) -0.0037(15) 0.0068(14) 0.0054(14)
F3 0.0349(16) 0.0595(19) 0.0516(19) 0.0080(15) 0.0076(14) -0.0154(14)
F4 0.0548(19) 0.0361(16) 0.0494(19) 0.0027(13) 0.0002(15) -0.0145(14)
F5 0.0447(17) 0.0332(15) 0.0483(18) -0.0028(13) 0.0074(15) 0.0001(13)
F6 0.0505(19) 0.0383(16) 0.0495(19) -0.0037(14) -0.0009(15) 0.0011(14)
F7 0.059(2) 0.084(2) 0.0439(19) -0.0208(18) 0.0017(16) 0.0175(19)
F8 0.060(2) 0.107(3) 0.0299(17) 0.0074(18) 0.0098(16) 0.002(2)
F9 0.055(2) 0.066(2) 0.050(2) 0.0263(17) -0.0006(16) -0.0081(17)
F10 0.0550(19) 0.0360(16) 0.0470(18) 0.0018(14) 0.0024(15) -0.0048(14)
F11 0.059(2) 0.0364(16) 0.0453(18) 0.0010(14) -0.0014(15) -0.0043(14)
F12 0.069(2) 0.0506(18) 0.050(2) -0.0146(15) 0.0039(17) -0.0236(16)
F13 0.0372(17) 0.089(2) 0.048(2) -0.0259(18) -0.0092(15) -0.0072(17)
F14 0.061(2) 0.072(2) 0.055(2) -0.0027(18) -0.0240(18) 0.0180(18)
F15 0.0535(19) 0.0378(16) 0.0479(18) 0.0013(14) -0.0092(15) 0.0008(14)
F16 0.0489(19) 0.0399(16) 0.0480(18) 0.0045(14) 0.0017(15) -0.0003(14)
F17 0.076(2) 0.055(2) 0.063(2) 0.0031(17) 0.0176(19) -0.0326(18)
F18 0.0383(19) 0.114(3) 0.062(2) -0.019(2) 0.0129(17) -0.038(2)
F19 0.0305(18) 0.111(3) 0.066(2) -0.004(2) -0.0042(16) 0.0151(19)
F20 0.0433(18) 0.0537(19) 0.059(2) 0.0132(16) 0.0022(16) 0.0101(15)
F21 0.0421(17) 0.0499(17) 0.0494(19) 0.0058(15) 0.0014(15) 0.0141(15)
F22 0.070(2) 0.0554(19) 0.0396(18) 0.0158(15) -0.0080(16) 0.0017(17)
F23 0.071(2) 0.063(2) 0.0326(17) 0.0006(15) 0.0165(16) -0.0127(17)
F24 0.056(2) 0.0552(19) 0.054(2) -0.0010(16) 0.0218(16) 0.0108(16)
F25 0.0469(18) 0.0404(16) 0.0436(18) 0.0077(13) 0.0066(14) 0.0122(14)
B1 0.024(3) 0.023(2) 0.029(3) 0.001(2) 0.001(2) 0.003(2)
C1 0.029(3) 0.028(2) 0.030(3) -0.002(2) -0.001(2) 0.003(2)
C2 0.028(3) 0.028(2) 0.034(3) -0.001(2) 0.004(2) 0.003(2)
C3 0.031(3) 0.028(2) 0.030(3) -0.001(2) 0.004(2) -0.001(2)
C4 0.025(2) 0.025(2) 0.039(3) -0.002(2) -0.006(2) 0.0007(19)
C5 0.029(3) 0.029(2) 0.031(3) 0.001(2) 0.007(2) -0.001(2)
C6 0.038(3) 0.027(2) 0.037(3) 0.001(2) -0.002(2) -0.004(2)
C7 0.026(2) 0.034(2) 0.023(2) 0.0017(19) 0.005(2) -0.001(2)
C8 0.031(3) 0.029(2) 0.031(3) 0.000(2) -0.002(2) -0.005(2)
C9 0.027(3) 0.045(3) 0.025(3) -0.001(2) 0.000(2) 0.005(2)
C10 0.031(3) 0.045(3) 0.029(3) 0.007(2) 0.003(2) -0.009(2)
C11 0.041(3) 0.035(3) 0.031(3) 0.003(2) -0.001(2) -0.011(2)
C12 0.029(3) 0.032(3) 0.026(2) -0.003(2) 0.000(2) 0.005(2)
C13 0.028(3) 0.040(3) 0.027(3) -0.001(2) 0.000(2) -0.008(2)
C14 0.031(3) 0.045(3) 0.032(3) -0.002(2) 0.001(2) -0.004(2)
C15 0.030(3) 0.062(4) 0.038(3) -0.011(3) -0.002(2) 0.005(3)
C16 0.026(3) 0.077(4) 0.031(3) 0.004(3) 0.002(2) -0.005(3)
C17 0.032(3) 0.048(3) 0.041(3) 0.013(3) -0.004(2) -0.008(2)
C18 0.031(3) 0.041(3) 0.034(3) 0.005(2) 0.001(2) -0.004(2)
C19 0.024(2) 0.036(3) 0.035(3) -0.001(2) 0.003(2) -0.003(2)
C20 0.038(3) 0.035(3) 0.029(3) 0.000(2) 0.009(2) -0.005(2)
C21 0.037(3) 0.046(3) 0.041(3) -0.012(2) 0.005(3) -0.012(2)
C22 0.030(3) 0.066(4) 0.034(3) -0.014(3) -0.002(2) -0.006(3)
C23 0.037(3) 0.053(3) 0.039(3) 0.002(3) -0.002(3) 0.006(3)
C24 0.033(3) 0.037(3) 0.032(3) -0.005(2) -0.002(2) -0.002(2)
C25 0.024(2) 0.040(3) 0.028(3) -0.007(2) 0.004(2) -0.007(2)
C26 0.040(3) 0.038(3) 0.032(3) -0.007(2) 0.003(2) -0.009(2)
C27 0.048(4) 0.049(3) 0.036(3) -0.006(2) 0.007(3) -0.019(3)
C28 0.028(3) 0.079(4) 0.039(3) -0.012(3) 0.008(2) -0.024(3)
C29 0.025(3) 0.075(4) 0.037(3) -0.012(3) 0.001(2) 0.000(3)
C30 0.032(3) 0.046(3) 0.036(3) 0.002(2) 0.001(2) -0.004(2)
C31 0.026(2) 0.030(2) 0.032(3) 0.002(2) 0.004(2) -0.006(2)
C32 0.027(3) 0.033(3) 0.039(3) 0.001(2) -0.002(2) -0.002(2)
C33 0.039(3) 0.038(3) 0.032(3) 0.006(2) -0.012(2) -0.011(2)
C34 0.037(3) 0.043(3) 0.031(3) 0.003(2) 0.008(2) -0.009(2)
C35 0.028(3) 0.037(3) 0.043(3) -0.008(2) 0.003(2) -0.004(2)
C36 0.032(3) 0.032(3) 0.032(3) 0.003(2) 0.002(2) -0.001(2)
C37 0.034(3) 0.034(3) 0.035(3) 0.004(2) -0.005(2) -0.004(2)
C38 0.043(3) 0.046(3) 0.057(4) 0.011(3) -0.011(3) -0.011(3)
C39 0.036(3) 0.068(4) 0.070(4) 0.029(4) -0.017(3) -0.014(3)
C40 0.030(3) 0.073(4) 0.064(4) 0.033(4) 0.003(3) 0.008(3)
C41 0.035(3) 0.053(3) 0.050(3) 0.014(3) 0.005(3) 0.015(3)
C42 0.035(3) 0.039(3) 0.034(3) 0.006(2) -0.002(2) -0.001(2)
C43 0.034(3) 0.034(3) 0.036(3) -0.003(2) -0.006(2) -0.007(2)
C44 0.053(4) 0.051(3) 0.042(3) -0.005(3) -0.013(3) 0.000(3)
C45 0.069(4) 0.082(5) 0.038(3) -0.004(3) -0.017(3) -0.004(4)
C46 0.072(5) 0.069(4) 0.045(4) -0.020(3) 0.006(3) -0.012(4)
C47 0.055(4) 0.044(3) 0.048(4) -0.011(3) 0.009(3) -0.001(3)
C48 0.038(3) 0.035(3) 0.041(3) 0.000(2) 0.000(2) -0.001(2)
Cl1 0.212(3) 0.0737(15) 0.265(4) -0.067(2) -0.169(3) 0.0535(18)
Cl2 0.0793(13) 0.0657(11) 0.148(2) -0.0234(12) -0.0295(14) 0.0062(10)
Cl3 0.118(2) 0.151(2) 0.169(3) -0.047(2) 0.068(2) -0.0516(19)
C49 0.146(9) 0.082(6) 0.101(7) -0.031(5) 0.049(6) -0.038(6)
C50 0.104(10) 0.076(7) 0.118(10) 0.000 -0.024(8) 0.000

loop_
_atom_type_symbol
_atom_type_description
_atom_type_scat_dispersion_real
_atom_type_scat_dispersion_imag
_atom_type_scat_source
C C 0.0033 0.0016 'International Tables Vol C Tables 4.2.6.8 and 6.1.1.4'
H H 0.0000 0.0000 'International Tables Vol C Tables 4.2.6.8 and 6.1.1.4'
F F 0.0171 0.0103 'International Tables Vol C Tables 4.2.6.8 and 6.1.1.4'
Cl Cl 0.1484 0.1585 'International Tables Vol C Tables 4.2.6.8 and 6.1.1.4'
B B 0.0013 0.0007 'International Tables Vol C Tables 4.2.6.8 and 6.1.1.4'

loop_
_geom_angle_atom_site_label_1
_geom_angle_atom_site_label_2
_geom_angle_atom_site_label_3
_geom_angle
_geom_angle_site_symmetry_1
C5 B1 C1 117.0(4) .
C5 B1 C31 117.8(4) .
C1 B1 C31 125.0(4) .
C6 C1 C2 120.7(4) .
C6 C1 B1 120.8(4) .
C2 C1 B1 118.4(4) .
C3 C2 C1 120.9(4) .
C3 C2 C7 118.2(4) .
C1 C2 C7 120.4(4) .
C2 C3 C4 121.0(4) .
C2 C3 C13 120.5(4) .
C4 C3 C13 118.5(4) .
C5 C4 C3 122.2(4) .
C5 C4 C19 120.3(4) .
C3 C4 C19 117.5(4) .
C4 C5 C25 118.3(4) .
C4 C5 B1 120.3(4) .
C25 C5 B1 121.3(4) .
C1 C6 C43 120.9(4) .
C1 C6 C37 122.1(4) .
C43 C6 C37 117.0(4) .
C8 C7 C12 114.9(4) .
C8 C7 C2 123.5(4) .
C12 C7 C2 121.6(4) .
F1 C8 C9 117.8(4) .
F1 C8 C7 119.1(4) .
C9 C8 C7 123.0(4) .
F2 C9 C10 119.4(4) .
F2 C9 C8 120.8(4) .
C10 C9 C8 119.8(4) .
F3 C10 C9 120.4(5) .
F3 C10 C11 120.4(4) .
C9 C10 C11 119.2(4) .
F4 C11 C12 121.0(5) .
F4 C11 C10 119.4(4) .
C12 C11 C10 119.6(4) .
F5 C12 C11 118.0(4) .
F5 C12 C7 118.6(4) .
C11 C12 C7 123.4(4) .
C14 C13 C18 116.8(4) .
C14 C13 C3 122.2(4) .
C18 C13 C3 121.0(4) .
F6 C14 C15 118.4(5) .
F6 C14 C13 119.5(4) .
C15 C14 C13 122.1(5) .
F7 C15 C16 120.0(5) .
F7 C15 C14 120.3(5) .
C16 C15 C14 119.6(5) .
F8 C16 C17 120.1(5) .
F8 C16 C15 120.1(5) .
C17 C16 C15 119.8(5) .
F9 C17 C16 119.9(5) .
F9 C17 C18 119.8(5) .
C16 C17 C18 120.3(5) .
F10 C18 C17 118.8(4) .
F10 C18 C13 119.8(4) .
C17 C18 C13 121.3(5) .
C24 C19 C20 116.5(4) .
C24 C19 C4 122.3(4) .
C20 C19 C4 121.1(4) .
F11 C20 C21 118.4(4) .
F11 C20 C19 119.2(4) .
C21 C20 C19 122.4(5) .
F12 C21 C22 120.3(5) .
F12 C21 C20 120.3(5) .
C22 C21 C20 119.4(5) .
F13 C22 C23 120.5(5) .
F13 C22 C21 119.9(5) .
C23 C22 C21 119.6(5) .
F14 C23 C22 119.4(5) .
F14 C23 C24 120.5(5) .
C22 C23 C24 120.1(5) .
F15 C24 C23 117.9(4) .
F15 C24 C19 120.1(4) .
C23 C24 C19 122.0(5) .
C26 C25 C30 115.9(4) .
C26 C25 C5 121.6(4) .
C30 C25 C5 122.5(4) .
F16 C26 C27 118.2(5) .
F16 C26 C25 119.7(4) .
C27 C26 C25 122.1(5) .
F17 C27 C28 119.7(5) .
F17 C27 C26 120.2(5) .
C28 C27 C26 120.1(5) .
F18 C28 C27 120.7(6) .
F18 C28 C29 119.6(6) .
C27 C28 C29 119.8(5) .
F19 C29 C28 119.9(5) .
F19 C29 C30 120.6(5) .
C28 C29 C30 119.4(5) .
F20 C30 C29 117.9(5) .
F20 C30 C25 119.4(4) .
C29 C30 C25 122.7(5) .
C32 C31 C36 115.1(4) .
C32 C31 B1 124.2(4) .
C36 C31 B1 120.3(4) .
F21 C32 C31 119.7(4) .
F21 C32 C33 117.4(4) .
C31 C32 C33 122.8(4) .
F22 C33 C34 118.9(5) .
F22 C33 C32 121.3(5) .
C34 C33 C32 119.8(4) .
F23 C34 C35 120.2(5) .
F23 C34 C33 120.2(5) .
C35 C34 C33 119.6(5) .
F24 C35 C34 120.3(5) .
F24 C35 C36 120.5(5) .
C34 C35 C36 119.2(5) .
F25 C36 C35 117.6(4) .
F25 C36 C31 119.0(4) .
C35 C36 C31 123.4(4) .
C42 C37 C38 118.5(5) .
C42 C37 C6 120.3(4) .
C38 C37 C6 121.2(5) .
C39 C38 C37 119.5(6) .
C39 C38 H38 120.3 .
C37 C38 H38 120.3 .
C40 C39 C38 120.5(6) .
C40 C39 H39 119.8 .
C38 C39 H39 119.8 .
C41 C40 C39 120.5(5) .
C41 C40 H40 119.7 .
C39 C40 H40 119.7 .
C40 C41 C42 120.3(5) .
C40 C41 H41 119.8 .
C42 C41 H41 119.8 .
C41 C42 C37 120.6(5) .
C41 C42 H42 119.7 .
C37 C42 H42 119.7 .
C48 C43 C44 118.1(5) .
C48 C43 C6 119.3(4) .
C44 C43 C6 122.6(5) .
C45 C44 C43 121.0(5) .
C45 C44 H44 119.5 .
C43 C44 H44 119.5 .
C44 C45 C46 119.5(6) .
C44 C45 H45 120.3 .
C46 C45 H45 120.3 .
C47 C46 C45 120.8(6) .
C47 C46 H46 119.6 .
C45 C46 H46 119.6 .
C46 C47 C48 120.0(6) .
C46 C47 H47 120.0 .
C48 C47 H47 120.0 .
C47 C48 C43 120.6(5) .
C47 C48 H48 119.7 .
C43 C48 H48 119.7 .
Cl2 C49 Cl1 111.3(5) .
Cl2 C49 H49A 109.4 .
Cl1 C49 H49A 109.4 .
Cl2 C49 H49B 109.4 .
Cl1 C49 H49B 109.4 .
H49A C49 H49B 108.0 .
Cl3 C50 Cl3 108.4(6) 4_655
Cl3 C50 H50A 110.0 4_655
Cl3 C50 H50A 110.0 .
Cl3 C50 H50B 110.0 4_655
Cl3 C50 H50B 110.0 .
H50A C50 H50B 108.4 .

loop_
_geom_bond_atom_site_label_1
_geom_bond_atom_site_label_2
_geom_bond_distance
_geom_bond_site_symmetry_2
F1 C8 1.344(5) .
F2 C9 1.340(5) .
F3 C10 1.335(5) .
F4 C11 1.348(5) .
F5 C12 1.350(5) .
F6 C14 1.343(6) .
F7 C15 1.348(6) .
F8 C16 1.343(6) .
F9 C17 1.345(6) .
F10 C18 1.333(6) .
F11 C20 1.350(6) .
F12 C21 1.341(6) .
F13 C22 1.337(6) .
F14 C23 1.353(6) .
F15 C24 1.345(5) .
F16 C26 1.339(6) .
F17 C27 1.346(6) .
F18 C28 1.341(6) .
F19 C29 1.345(6) .
F20 C30 1.349(6) .
F21 C32 1.346(5) .
F22 C33 1.347(5) .
F23 C34 1.341(5) .
F24 C35 1.345(6) .
F25 C36 1.348(5) .
B1 C5 1.497(7) .
B1 C1 1.520(7) .
B1 C31 1.566(7) .
C1 C6 1.411(7) .
C1 C2 1.469(6) .
C2 C3 1.398(7) .
C2 C7 1.500(6) .
C3 C4 1.438(6) .
C3 C13 1.487(6) .
C4 C5 1.390(7) .
C4 C19 1.514(7) .
C5 C25 1.493(6) .
C6 C43 1.458(7) .
C6 C37 1.467(7) .
C7 C8 1.390(6) .
C7 C12 1.395(6) .
C8 C9 1.377(7) .
C9 C10 1.374(7) .
C10 C11 1.384(7) .
C11 C12 1.366(7) .
C13 C14 1.383(7) .
C13 C18 1.396(7) .
C14 C15 1.378(7) .
C15 C16 1.373(8) .
C16 C17 1.372(8) .
C17 C18 1.374(7) .
C19 C24 1.380(7) .
C19 C20 1.382(7) .
C20 C21 1.376(7) .
C21 C22 1.376(8) .
C22 C23 1.369(8) .
C23 C24 1.375(7) .
C25 C26 1.386(7) .
C25 C30 1.389(7) .
C26 C27 1.378(7) .
C27 C28 1.368(8) .
C28 C29 1.371(8) .
C29 C30 1.375(7) .
C31 C32 1.378(7) .
C31 C36 1.391(7) .
C32 C33 1.380(7) .
C33 C34 1.373(7) .
C34 C35 1.370(7) .
C35 C36 1.377(7) .
C37 C42 1.394(7) .
C37 C38 1.411(7) .
C38 C39 1.394(8) .
C38 H38 0.9500 .
C39 C40 1.373(9) .
C39 H39 0.9500 .
C40 C41 1.365(8) .
C40 H40 0.9500 .
C41 C42 1.387(7) .
C41 H41 0.9500 .
C42 H42 0.9500 .
C43 C48 1.401(7) .
C43 C44 1.410(7) .
C44 C45 1.378(8) .
C44 H44 0.9500 .
C45 C46 1.384(9) .
C45 H45 0.9500 .
C46 C47 1.380(8) .
C46 H46 0.9500 .
C47 C48 1.380(7) .
C47 H47 0.9500 .
C48 H48 0.9500 .
Cl1 C49 1.715(10) .
Cl2 C49 1.715(9) .
Cl3 C50 1.740(7) .
C49 H49A 0.9900 .
C49 H49B 0.9900 .
C50 Cl3 1.740(7) 4_655
C50 H50A 0.9900 .
C50 H50B 0.9900 .

loop_
_geom_torsion_atom_site_label_1
_geom_torsion_atom_site_label_2
_geom_torsion_atom_site_label_3
_geom_torsion_atom_site_label_4
_geom_torsion
C5 B1 C1 C6 171.0(4)
C31 B1 C1 C6 -3.7(7)
C5 B1 C1 C2 -4.5(6)
C31 B1 C1 C2 -179.2(4)
C6 C1 C2 C3 -174.6(4)
B1 C1 C2 C3 0.9(6)
C6 C1 C2 C7 13.7(6)
B1 C1 C2 C7 -170.8(4)
C1 C2 C3 C4 3.4(7)
C7 C2 C3 C4 175.2(4)
C1 C2 C3 C13 -175.9(4)
C7 C2 C3 C13 -4.1(6)
C2 C3 C4 C5 -3.9(7)
C13 C3 C4 C5 175.4(4)
C2 C3 C4 C19 177.9(4)
C13 C3 C4 C19 -2.8(6)
C3 C4 C5 C25 -179.4(4)
C19 C4 C5 C25 -1.2(6)
C3 C4 C5 B1 0.0(7)
C19 C4 C5 B1 178.1(4)
C1 B1 C5 C4 4.1(6)
C31 B1 C5 C4 179.2(4)
C1 B1 C5 C25 -176.6(4)
C31 B1 C5 C25 -1.5(6)
C2 C1 C6 C43 -142.6(5)
B1 C1 C6 C43 42.0(6)
C2 C1 C6 C37 37.2(7)
B1 C1 C6 C37 -138.2(5)
C3 C2 C7 C8 70.9(6)
C1 C2 C7 C8 -117.2(5)
C3 C2 C7 C12 -109.5(5)
C1 C2 C7 C12 62.4(6)
C12 C7 C8 F1 -179.6(4)
C2 C7 C8 F1 0.1(7)
C12 C7 C8 C9 -2.0(7)
C2 C7 C8 C9 177.7(4)
F1 C8 C9 F2 1.2(7)
C7 C8 C9 F2 -176.4(4)
F1 C8 C9 C10 -178.7(4)
C7 C8 C9 C10 3.7(7)
F2 C9 C10 F3 -1.8(7)
C8 C9 C10 F3 178.1(4)
F2 C9 C10 C11 177.0(4)
C8 C9 C10 C11 -3.1(7)
F3 C10 C11 F4 -1.0(7)
C9 C10 C11 F4 -179.8(4)
F3 C10 C11 C12 179.9(4)
C9 C10 C11 C12 1.1(7)
F4 C11 C12 F5 2.0(7)
C10 C11 C12 F5 -178.9(4)
F4 C11 C12 C7 -178.6(4)
C10 C11 C12 C7 0.5(8)
C8 C7 C12 F5 179.4(4)
C2 C7 C12 F5 -0.3(7)
C8 C7 C12 C11 -0.1(7)
C2 C7 C12 C11 -179.8(4)
C2 C3 C13 C14 -103.5(5)
C4 C3 C13 C14 77.2(6)
C2 C3 C13 C18 76.4(6)
C4 C3 C13 C18 -102.9(5)
C18 C13 C14 F6 178.3(4)
C3 C13 C14 F6 -1.7(7)
C18 C13 C14 C15 -0.6(7)
C3 C13 C14 C15 179.4(5)
F6 C14 C15 F7 4.0(7)
C13 C14 C15 F7 -177.1(4)
F6 C14 C15 C16 -177.3(4)
C13 C14 C15 C16 1.6(8)
F7 C15 C16 F8 -0.2(8)
C14 C15 C16 F8 -178.9(5)
F7 C15 C16 C17 178.0(5)
C14 C15 C16 C17 -0.7(8)
F8 C16 C17 F9 -2.9(7)
C15 C16 C17 F9 179.0(5)
F8 C16 C17 C18 177.0(5)
C15 C16 C17 C18 -1.2(8)
F9 C17 C18 F10 1.6(7)
C16 C17 C18 F10 -178.3(4)
F9 C17 C18 C13 -177.9(4)
C16 C17 C18 C13 2.2(8)
C14 C13 C18 F10 179.2(4)
C3 C13 C18 F10 -0.8(7)
C14 C13 C18 C17 -1.3(7)
C3 C13 C18 C17 178.7(5)
C5 C4 C19 C24 -104.3(6)
C3 C4 C19 C24 73.9(6)
C5 C4 C19 C20 71.8(6)
C3 C4 C19 C20 -110.0(5)
C24 C19 C20 F11 -179.7(4)
C4 C19 C20 F11 4.0(7)
C24 C19 C20 C21 0.1(7)
C4 C19 C20 C21 -176.2(4)
F11 C20 C21 F12 0.0(7)
C19 C20 C21 F12 -179.8(4)
F11 C20 C21 C22 -179.4(4)
C19 C20 C21 C22 0.7(8)
F12 C21 C22 F13 -1.8(7)
C20 C21 C22 F13 177.6(4)
F12 C21 C22 C23 179.7(5)
C20 C21 C22 C23 -0.8(8)
F13 C22 C23 F14 1.1(8)
C21 C22 C23 F14 179.5(5)
F13 C22 C23 C24 -178.3(5)
C21 C22 C23 C24 0.1(8)
F14 C23 C24 F15 -0.2(7)
C22 C23 C24 F15 179.2(5)
F14 C23 C24 C19 -178.6(5)
C22 C23 C24 C19 0.8(8)
C20 C19 C24 F15 -179.3(4)
C4 C19 C24 F15 -3.0(7)
C20 C19 C24 C23 -0.9(7)
C4 C19 C24 C23 175.4(5)
C4 C5 C25 C26 -111.4(5)
B1 C5 C25 C26 69.2(6)
C4 C5 C25 C30 67.7(6)
B1 C5 C25 C30 -111.6(5)
C30 C25 C26 F16 179.4(4)
C5 C25 C26 F16 -1.4(7)
C30 C25 C26 C27 -1.6(7)
C5 C25 C26 C27 177.6(5)
F16 C26 C27 F17 -0.6(7)
C25 C26 C27 F17 -179.7(4)
F16 C26 C27 C28 -179.7(5)
C25 C26 C27 C28 1.2(8)
F17 C27 C28 F18 0.6(8)
C26 C27 C28 F18 179.7(5)
F17 C27 C28 C29 -178.6(5)
C26 C27 C28 C29 0.4(8)
F18 C28 C29 F19 -0.4(8)
C27 C28 C29 F19 178.9(5)
F18 C28 C29 C30 179.1(5)
C27 C28 C29 C30 -1.6(8)
F19 C29 C30 F20 0.5(7)
C28 C29 C30 F20 -179.0(5)
F19 C29 C30 C25 -179.3(5)
C28 C29 C30 C25 1.2(8)
C26 C25 C30 F20 -179.4(4)
C5 C25 C30 F20 1.4(7)
C26 C25 C30 C29 0.3(7)
C5 C25 C30 C29 -178.9(5)
C5 B1 C31 C32 -104.9(5)
C1 B1 C31 C32 69.8(6)
C5 B1 C31 C36 68.3(6)
C1 B1 C31 C36 -117.0(5)
C36 C31 C32 F21 179.5(4)
B1 C31 C32 F21 -7.0(7)
C36 C31 C32 C33 0.2(7)
B1 C31 C32 C33 173.8(4)
F21 C32 C33 F22 4.0(7)
C31 C32 C33 F22 -176.7(4)
F21 C32 C33 C34 -178.5(4)
C31 C32 C33 C34 0.8(7)
F22 C33 C34 F23 -0.5(7)
C32 C33 C34 F23 -178.1(4)
F22 C33 C34 C35 177.1(4)
C32 C33 C34 C35 -0.5(7)
F23 C34 C35 F24 -0.9(7)
C33 C34 C35 F24 -178.5(4)
F23 C34 C35 C36 176.8(4)
C33 C34 C35 C36 -0.8(7)
F24 C35 C36 F25 -1.0(7)
C34 C35 C36 F25 -178.7(4)
F24 C35 C36 C31 179.6(4)
C34 C35 C36 C31 1.9(7)
C32 C31 C36 F25 179.0(4)
B1 C31 C36 F25 5.2(7)
C32 C31 C36 C35 -1.6(7)
B1 C31 C36 C35 -175.4(4)
C1 C6 C37 C42 37.0(7)
C43 C6 C37 C42 -143.2(5)
C1 C6 C37 C38 -143.7(5)
C43 C6 C37 C38 36.1(7)
C42 C37 C38 C39 -2.5(8)
C6 C37 C38 C39 178.1(5)
C37 C38 C39 C40 2.3(9)
C38 C39 C40 C41 -1.2(9)
C39 C40 C41 C42 0.4(8)
C40 C41 C42 C37 -0.8(8)
C38 C37 C42 C41 1.8(7)
C6 C37 C42 C41 -178.8(5)
C1 C6 C43 C48 39.6(7)
C37 C6 C43 C48 -140.2(5)
C1 C6 C43 C44 -143.0(5)
C37 C6 C43 C44 37.2(7)
C48 C43 C44 C45 -0.6(8)
C6 C43 C44 C45 -178.1(5)
C43 C44 C45 C46 1.4(10)
C44 C45 C46 C47 -1.2(10)
C45 C46 C47 C48 0.2(9)
C46 C47 C48 C43 0.6(8)
C44 C43 C48 C47 -0.4(7)
C6 C43 C48 C47 177.2(5)
